data_4514813
loop_
_publ_author_name
'Luo, Weiwei'
'Sun, Zhicheng'
'Fernando, E. H. Nisala'
'Nesterov, Vladimir N.'
'Cundari, Thomas R.'
'Wang, Hong'

_publ_section_title
;
 Asymmetric Ring-Opening of Donor--Acceptor Cyclopropanes with Primary
 Arylamines Catalyzed by a Chiral Heterobimetallic Catalyst
;
_journal_issue 9
_journal_name_full 'ACS Catalysis'
_journal_page_first 8285
_journal_paper_doi 10.1021/acscatal.9b02523
_journal_volume 9
_journal_year 2019
_chemical_formula_moiety 'C80 H60 O22 P4 Yb2, C F3 O3 S, 3(C4 H8 O2)'
_chemical_formula_sum 'C93 H84 F3 O31 P4 S Yb2'
_chemical_formula_weight 2256.62
_space_group_crystal_system monoclinic
_space_group_IT_number 4
_space_group_name_Hall 'P 2yb'
_space_group_name_H-M_alt 'P 1 21 1'
_symmetry_space_group_name_Hall 'P 2yb'
_symmetry_space_group_name_H-M 'P 1 21 1'
_atom_sites_solution_hydrogens geom
_atom_sites_solution_primary dual
_audit_creation_date 2018-11-07
_audit_creation_method
;
Olex2 1.2
(compiled 2018.05.29 svn.r3508 for OlexSys, GUI svn.r5506)
;
_cell_angle_alpha 90
_cell_angle_beta 95.1600(10)
_cell_angle_gamma 90
_cell_formula_units_Z 2
_cell_length_a 17.0655(2)
_cell_length_b 17.2352(4)
_cell_length_c 23.1949(3)
_cell_measurement_reflns_used 45360
_cell_measurement_temperature 99.99(13)
_cell_measurement_theta_max 27.4100
_cell_measurement_theta_min 1.8770
_cell_volume 6794.6(2)
_computing_cell_refinement 'CrysAlisPro 1.171.40.12b (Rigaku OD, 2018)'
_computing_data_collection 'CrysAlisPro 1.171.40.12b (Rigaku OD, 2018)'
_computing_data_reduction 'CrysAlisPro 1.171.40.12b (Rigaku OD, 2018)'
_computing_molecular_graphics 'Olex2 (Dolomanov et al., 2009)'
_computing_publication_material 'Olex2 (Dolomanov et al., 2009)'
_computing_structure_refinement 'ShelXL (Sheldrick, 2015)'
_computing_structure_solution 'ShelXT (Sheldrick, 2015)'
_diffrn_ambient_environment N~2~
_diffrn_ambient_temperature 99.99(13)
_diffrn_detector 'CCD plate'
_diffrn_detector_type HyPix
_diffrn_measured_fraction_theta_full 0.999
_diffrn_measured_fraction_theta_max 0.999
_diffrn_measurement_details
;
List of Runs (angles in degrees, time in seconds):

  # Type    Start    End  Width  t~exp~   \w     \q     \k     \f   Frames
--------------------------------------------------------------------------
  1  \w    -20.00  17.00   0.50  141.00    --   -5.49 -77.00  60.00   74
  2  \w     -6.00  43.00   0.50  141.00    --    4.56-106.00 111.00   98
  3  \w     11.00  37.00   0.50  141.00    --    4.56 -99.00   0.00   52
  4  \w    -16.00  39.00   0.50  141.00    --    4.56 -99.00 -30.00  110
  5  \w    -13.00  22.00   0.50  141.00    --    4.56 -99.00 -90.00   70
  6  \w    -17.00   9.00   0.50  141.00    --   -5.49 -99.00 -90.00   52
  7  \w    -19.00   8.00   0.50  141.00    --   -5.49 -77.00-150.00   54
  8  \w    -41.00   8.00   0.50  141.00    --    4.56 -77.00-120.00   98
  9  \w    -17.00   8.00   0.50  141.00    --   -5.49 -99.00 -60.00   50
 10  \w    -15.00  28.00   0.50  141.00    --   -5.49 -99.00  30.00   86
 11  \w    -70.00  10.00   0.50  141.00    --    4.56 -37.00-180.00  160
 12  \w    -76.00   8.00   0.50  141.00    --   -5.49 -37.00 120.00  168
;
_diffrn_measurement_device 'four-circle diffractometer'
_diffrn_measurement_device_type 'XtaLAB Synergy, Dualflex, HyPix'
_diffrn_measurement_method '\w scans'
_diffrn_orient_matrix_type 'CrysAlisPro convention (1999,Acta A55,543-557)'
_diffrn_orient_matrix_UB_11 -0.0145247000
_diffrn_orient_matrix_UB_12 -0.0376286000
_diffrn_orient_matrix_UB_13 -0.0073115000
_diffrn_orient_matrix_UB_21 -0.0122022000
_diffrn_orient_matrix_UB_22 0.0130354000
_diffrn_orient_matrix_UB_23 -0.0283993000
_diffrn_orient_matrix_UB_31 0.0371681000
_diffrn_orient_matrix_UB_32 -0.0104311000
_diffrn_orient_matrix_UB_33 -0.0090782000
_diffrn_radiation_monochromator mirror
_diffrn_radiation_probe x-ray
_diffrn_radiation_type MoK\a
_diffrn_radiation_wavelength 0.71073
_diffrn_reflns_av_R_equivalents 0.0422
_diffrn_reflns_av_unetI/netI 0.0369
_diffrn_reflns_Laue_measured_fraction_full 0.999
_diffrn_reflns_Laue_measured_fraction_max 0.999
_diffrn_reflns_limit_h_max 20
_diffrn_reflns_limit_h_min -21
_diffrn_reflns_limit_k_max 21
_diffrn_reflns_limit_k_min -21
_diffrn_reflns_limit_l_max 28
_diffrn_reflns_limit_l_min -28
_diffrn_reflns_number 116277
_diffrn_reflns_point_group_measured_fraction_full 0.999
_diffrn_reflns_point_group_measured_fraction_max 0.999
_diffrn_reflns_theta_full 25.242
_diffrn_reflns_theta_max 26.372
_diffrn_reflns_theta_min 1.849
_diffrn_source 'micro-focus sealed X-ray tube'
_diffrn_source_type 'PhotonJet (Mo) X-ray Source'
_exptl_absorpt_coefficient_mu 1.491
_exptl_absorpt_correction_T_max 1.00000
_exptl_absorpt_correction_T_min 0.97263
_exptl_absorpt_correction_type multi-scan
_exptl_absorpt_process_details
;
CrysAlisPro 1.171.40.12b (Rigaku Oxford Diffraction, 2018)
Empirical absorption correction using spherical harmonics,
 implemented in SCALE3 ABSPACK scaling algorithm.
;
_exptl_crystal_colour 'clear intense colourless'
_exptl_crystal_density_diffrn 1.103
_exptl_crystal_description plate
_exptl_crystal_F_000 2266
_exptl_crystal_size_max 0.05
_exptl_crystal_size_mid 0.02
_exptl_crystal_size_min 0.01
_refine_diff_density_max 2.362
_refine_diff_density_min -1.101
_refine_diff_density_rms 0.092
_refine_ls_abs_structure_details
;
 Refined as an inversion twin.
;
_refine_ls_abs_structure_Flack 0.158(10)
_refine_ls_extinction_method none
_refine_ls_goodness_of_fit_ref 1.078
_refine_ls_hydrogen_treatment constr
_refine_ls_matrix_type full
_refine_ls_number_parameters 1028
_refine_ls_number_reflns 27766
_refine_ls_number_restraints 23
_refine_ls_restrained_S_all 1.082
_refine_ls_R_factor_all 0.0732
_refine_ls_R_factor_gt 0.0595
_refine_ls_shift/su_max 0.001
_refine_ls_shift/su_mean 0.000
_refine_ls_structure_factor_coef Fsqd
_refine_ls_weighting_details 'w=1/[\s^2^(Fo^2^)+(0.0932P)^2^+8.1244P] where P=(Fo^2^+2Fc^2^)/3'
_refine_ls_weighting_scheme calc
_refine_ls_wR_factor_gt 0.1599
_refine_ls_wR_factor_ref 0.1694
_reflns_Friedel_coverage 0.932
_reflns_Friedel_fraction_full 1.000
_reflns_Friedel_fraction_max 0.999
_reflns_number_gt 22362
_reflns_number_total 27766
_reflns_threshold_expression 'I > 2\s(I)'
_cod_data_source_file cs9b02523_si_002.cif
_cod_data_source_block str0097lt100kmo
_cod_database_code 4514813
_shelx_shelxl_version_number 2018/3
_chemical_oxdiff_formula C90H50O20P4SF3Yb2
_shelx_space_group_comment
;
The symmetry employed for this shelxl refinement is uniquely defined
by the following loop, which should always be used as a source of
symmetry information in preference to the above space-group names.
They are only intended as comments.
;
_shelx_estimated_absorpt_t_max 0.985
_shelx_estimated_absorpt_t_min 0.929
_reflns_odcompleteness_completeness 99.94
_reflns_odcompleteness_iscentric 1
_reflns_odcompleteness_theta 26.32
_olex2_refinement_description
;
1. Twinned data refinement
 Scales: 0.842(10)
 0.158(10)
2. Fixed Uiso
 At 1.2 times of:
  All C(H) groups, All C(H,H) groups, All O(H,H) groups
3. Restrained distances
 C2D-C3D
 2.3 with sigma of 0.01
 C13-C14 = C14-C15 = C15-C16 = C16-C17 = C17-C18
 1.4 with sigma of 0.01
 C54-C55 = C55-C56 = C58-C59 = C59-C60 = C60-C51
 1.4 with sigma of 0.01
 Yb1-O18
 2.3 with sigma of 0.02
 C1E-C2E = C3E-C4E
 1.5 with sigma of 0.01
 C7-C8 = C35-C36
 1.4 with sigma of 0.01
 C1D-O1D \\sim C4D-C3D \\sim C2D-O2D
 with sigma of 0.005
 C4E-C2E \\sim C1E-O2E \\sim O1E-C3E
 with sigma of 0.005
4. Uiso/Uaniso restraints and constraints
Uanis(O4) = Uanis(O3)
Uanis(C1D) = Uanis(C2D)
Uanis(C4D) = Uanis(C3D)
Uanis(C58) = Uanis(C57)
Uanis(O11) = Uanis(O18)
Uanis(C24) = Uanis(C26) = Uanis(C27) = Uanis(C28)
Uanis(C74) = Uanis(C75) = Uanis(C76) = Uanis(C77)
Uanis(C54) = Uanis(C55) = Uanis(C56) = Uanis(C57) = Uanis(C58)
Uanis(C51) = Uanis(C52) = Uanis(C53) = Uanis(C54)
Uanis(C1) = Uanis(C2) = Uanis(C3) = Uanis(C4) = Uanis(C5) = Uanis(C6) =
Uanis(C7) = Uanis(C8) = Uanis(C9) = Uanis(C10)
Uanis(C59) = Uanis(C60)
Uanis(C79) = Uanis(C80)
Uanis(Yb1) = Uanis(Yb2)
Uanis(C48) = Uanis(C47)
5.a Secondary CH2 refined with riding coordinates:
 C1C(H1CA,H1CB), C1D(H1DA,H1DB), C1E(H1EA,H1EB), C2C(H2CA,H2CB), C2D(H2DA,
 H2DB), C2E(H2EA,H2EB), C3C(H3CA,H3CB), C3D(H3DA,H3DB), C3E(H3EA,H3EB),
 C4C(H4CA,H4CB), C4D(H4DA,H4DB), C4E(H4EA,H4EB)
5.b Aromatic/amide H refined with riding coordinates:
 C4(H4), C5(H5), C6(H6), C7(H7), C9(H9), C10(H10), C14(H14), C15(H15),
 C16(H16), C17(H17), C19(H19), C20(H20), C24(H24), C25(H25), C26(H26), C27(H27),
  C29(H29), C30(H30), C34(H34), C35(H35), C36(H36), C37(H37), C39(H39),
 C40(H40), C44(H44), C45(H45), C46(H46), C47(H47), C49(H49), C50(H50), C54(H54),
  C55(H55), C56(H56), C57(H57), C59(H59), C60(H60), C64(H64), C65(H65),
 C66(H66), C67(H67), C69(H69), C70(H70), C74(H74), C75(H75), C76(H76), C77(H77),
  C79(H79), C80(H80)
5.c X=CH2 refined with riding coordinates:
 O17(H17A,H17B), O18(H18A,H18B), O19(H19A,H19B), O20(H20A,H20B), O21(H21A,
 H21B), O22(H22A,H22B)
;
_olex2_submission_special_instructions 'No special instructions were received'
_oxdiff_exptl_absorpt_empirical_details
;
Empirical correction (ABSPACK) includes:
- Absorption correction using spherical harmonics
- Frame scaling
;
_oxdiff_exptl_absorpt_empirical_full_max 1.063
_oxdiff_exptl_absorpt_empirical_full_min 0.905

loop_
_space_group_symop_operation_xyz
'x, y, z'
'-x, y+1/2, -z'

loop_
_atom_site_label
_atom_site_type_symbol
_atom_site_fract_x
_atom_site_fract_y
_atom_site_fract_z
_atom_site_U_iso_or_equiv
_atom_site_adp_type
_atom_site_occupancy
_atom_site_site_symmetry_order
_atom_site_calc_flag
_atom_site_refinement_flags_posn
Yb1 Yb 0.34650(3) 0.55870(4) 0.81880(2) 0.06953(15) Uani 1 1 d D
P1 P 0.2959(2) 0.3791(3) 0.7522(3) 0.1035(15) Uani 1 1 d .
O1 O 0.3472(7) 0.3546(8) 0.6972(6) 0.121(5) Uani 1 1 d .
C1 C 0.4233(7) 0.3180(10) 0.7176(6) 0.0807(12) Uani 1 1 d .
Yb2 Yb 0.14058(3) 0.49951(3) 0.68877(2) 0.06953(15) Uani 1 1 d .
P2 P 0.33616(14) 0.5575(3) 0.66667(11) 0.0684(8) Uani 1 1 d .
O2 O 0.2952(6) 0.3014(6) 0.7851(7) 0.123(5) Uani 1 1 d .
C2 C 0.4245(7) 0.2479(10) 0.7298(6) 0.0807(12) Uani 1 1 d .
P3 P 0.1894(2) 0.6716(3) 0.74788(16) 0.0827(10) Uani 1 1 d .
O3 O 0.3300(6) 0.4322(6) 0.7925(6) 0.105(3) Uani 1 1 d .
C3 C 0.5024(7) 0.2102(9) 0.7534(6) 0.0807(12) Uani 1 1 d .
P4 P 0.16330(19) 0.4858(3) 0.84400(14) 0.0948(15) Uani 1 1 d .
O4 O 0.2155(6) 0.3951(6) 0.7220(6) 0.105(3) Uani 1 1 d .
C4 C 0.5064(7) 0.1402(9) 0.7791(6) 0.0807(12) Uani 1 1 d .
H4 H 0.460338 0.113821 0.785267 0.097 Uiso 1 1 calc R
O5 O 0.3990(4) 0.5148(6) 0.6318(4) 0.080(3) Uani 1 1 d .
C5 C 0.5815(6) 0.1057(10) 0.7973(6) 0.0807(12) Uani 1 1 d .
H5 H 0.584626 0.055599 0.812236 0.097 Uiso 1 1 calc R
O6 O 0.3274(4) 0.6413(6) 0.6333(3) 0.069(2) Uani 1 1 d .
C6 C 0.6504(7) 0.1500(9) 0.7918(6) 0.0807(12) Uani 1 1 d .
H6 H 0.699765 0.129239 0.802953 0.097 Uiso 1 1 calc R
O7 O 0.3734(5) 0.5671(10) 0.7262(4) 0.111(4) Uani 1 1 d .
C7 C 0.6437(6) 0.2199(9) 0.7710(6) 0.0807(12) Uani 1 1 d D
H7 H 0.689299 0.249309 0.770432 0.097 Uiso 1 1 calc R
O8 O 0.2582(5) 0.5221(7) 0.6583(4) 0.098(3) Uani 1 1 d .
C8 C 0.5686(6) 0.2559(9) 0.7483(6) 0.0807(12) Uani 1 1 d D
O9 O 0.2217(5) 0.7491(7) 0.7256(4) 0.091(3) Uani 1 1 d .
C9 C 0.5591(7) 0.3297(9) 0.7245(6) 0.0807(12) Uani 1 1 d .
H9 H 0.604336 0.357197 0.717912 0.097 Uiso 1 1 calc R
O10 O 0.1277(9) 0.6977(7) 0.7859(3) 0.114(4) Uani 1 1 d .
C10 C 0.4888(6) 0.3647(10) 0.7103(6) 0.0807(12) Uani 1 1 d .
H10 H 0.484502 0.415528 0.696877 0.097 Uiso 1 1 calc R
O11 O 0.1469(6) 0.6262(6) 0.6996(7) 0.122(4) Uani 1 1 d .
C11 C 0.2860(7) 0.2379(11) 0.7627(8) 0.095(5) Uani 1 1 d .
O12 O 0.2557(6) 0.6322(6) 0.7818(6) 0.113(4) Uani 1 1 d .
C12 C 0.3461(8) 0.2032(8) 0.7240(9) 0.103(6) Uani 1 1 d .
O13 O 0.1109(5) 0.5277(6) 0.8895(4) 0.091(3) Uani 1 1 d .
C13 C 0.3388(6) 0.1335(9) 0.7011(5) 0.080(4) Uani 1 1 d D
O14 O 0.1472(6) 0.3997(7) 0.8518(4) 0.094(3) Uani 1 1 d .
C14 C 0.3911(9) 0.0997(9) 0.6655(6) 0.115(7) Uani 1 1 d D
H14 H 0.436498 0.127789 0.660503 0.138 Uiso 1 1 calc R
O15 O 0.2451(6) 0.5111(12) 0.8637(4) 0.145(6) Uani 1 1 d .
C15 C 0.3832(11) 0.0289(11) 0.6365(7) 0.131(8) Uani 1 1 d D
H15 H 0.423390 0.007340 0.617165 0.157 Uiso 1 1 calc R
O16 O 0.1340(5) 0.5028(9) 0.7829(4) 0.106(4) Uani 1 1 d .
C16 C 0.3099(11) -0.0074(12) 0.6389(6) 0.134(8) Uani 1 1 d D
H16 H 0.299587 -0.052540 0.617611 0.160 Uiso 1 1 calc R
O17 O 0.3533(11) 0.6192(14) 0.9059(4) 0.204(9) Uani 1 1 d .
H17A H 0.320318 0.660935 0.911610 0.245 Uiso 1 1 calc R
H17B H 0.389054 0.602317 0.935875 0.245 Uiso 1 1 calc R
C17 C 0.2520(11) 0.0214(12) 0.6719(7) 0.130(8) Uani 1 1 d D
H17 H 0.205278 -0.006089 0.673086 0.156 Uiso 1 1 calc R
O18 O 0.4640(6) 0.5198(5) 0.8496(6) 0.122(4) Uani 1 1 d D
H18A H 0.506970 0.552260 0.846654 0.146 Uiso 1 1 calc R
H18B H 0.471334 0.470586 0.865693 0.146 Uiso 1 1 calc R
C18 C 0.2622(11) 0.0904(9) 0.7031(9) 0.128(8) Uani 1 1 d D
O19 O 0.4263(8) 0.6671(8) 0.8176(6) 0.142(6) Uani 1 1 d .
H19A H 0.405593 0.713888 0.803341 0.170 Uiso 1 1 calc R
H19B H 0.479057 0.663794 0.831428 0.170 Uiso 1 1 calc R
C19 C 0.2058(9) 0.1127(14) 0.7268(11) 0.137(9) Uani 1 1 d .
H19 H 0.159402 0.084162 0.725587 0.164 Uiso 1 1 calc R
O20 O 0.0098(4) 0.5267(5) 0.6913(3) 0.071(2) Uani 1 1 d .
H20A H -0.011327 0.531823 0.726715 0.086 Uiso 1 1 calc R
H20B H -0.022172 0.532680 0.657010 0.086 Uiso 1 1 calc R
C20 C 0.2151(13) 0.1898(14) 0.7588(15) 0.184(15) Uani 1 1 d .
H20 H 0.172399 0.207707 0.777266 0.221 Uiso 1 1 calc R
O21 O 0.1116(4) 0.5268(5) 0.5925(3) 0.066(2) Uani 1 1 d .
H21A H 0.071520 0.561526 0.580978 0.079 Uiso 1 1 calc R
H21B H 0.140006 0.503174 0.564910 0.079 Uiso 1 1 calc R
C21 C 0.3915(7) 0.5213(11) 0.5733(6) 0.088(5) Uani 1 1 d .
O22 O 0.0659(4) 0.3971(5) 0.6552(3) 0.068(2) Uani 1 1 d .
H22A H 0.040272 0.366649 0.680808 0.082 Uiso 1 1 calc R
H22B H 0.060925 0.385554 0.615869 0.082 Uiso 1 1 calc R
C22 C 0.4169(6) 0.5853(7) 0.5479(5) 0.066(3) Uani 1 1 d .
C23 C 0.4082(8) 0.5921(9) 0.4852(5) 0.079(4) Uani 1 1 d .
C24 C 0.4177(15) 0.6561(14) 0.4569(8) 0.136(4) Uani 1 1 d .
H24 H 0.426611 0.702551 0.476771 0.163 Uiso 1 1 calc R
C25 C 0.4147(9) 0.6546(11) 0.3963(6) 0.097(5) Uani 1 1 d .
H25 H 0.424646 0.697664 0.373907 0.117 Uiso 1 1 calc R
C26 C 0.3948(14) 0.5811(14) 0.3730(8) 0.136(4) Uani 1 1 d .
H26 H 0.399985 0.574422 0.333768 0.163 Uiso 1 1 calc R
C27 C 0.3719(15) 0.5260(13) 0.3984(8) 0.136(4) Uani 1 1 d .
H27 H 0.344730 0.486456 0.377972 0.163 Uiso 1 1 calc R
C28 C 0.3842(16) 0.5216(13) 0.4507(8) 0.136(4) Uani 1 1 d .
C29 C 0.3649(18) 0.4496(14) 0.4816(8) 0.174(13) Uani 1 1 d .
H29 H 0.350761 0.404610 0.461134 0.208 Uiso 1 1 calc R
C30 C 0.3685(13) 0.4510(14) 0.5428(8) 0.126(8) Uani 1 1 d .
H30 H 0.356191 0.406755 0.563103 0.152 Uiso 1 1 calc R
C31 C 0.3960(7) 0.6809(8) 0.6252(5) 0.067(3) Uani 1 1 d .
C32 C 0.4414(6) 0.6543(7) 0.5835(5) 0.062(3) Uani 1 1 d .
C33 C 0.5157(6) 0.6918(8) 0.5816(4) 0.064(3) Uani 1 1 d .
C34 C 0.5740(7) 0.6658(10) 0.5456(7) 0.095(5) Uani 1 1 d .
H34 H 0.560575 0.626099 0.519437 0.114 Uiso 1 1 calc R
C35 C 0.6442(8) 0.6939(11) 0.5472(9) 0.109(6) Uani 1 1 d D
H35 H 0.683060 0.666328 0.530303 0.131 Uiso 1 1 calc R
C36 C 0.6619(8) 0.7625(13) 0.5728(8) 0.124(8) Uani 1 1 d D
H36 H 0.704002 0.792514 0.562904 0.148 Uiso 1 1 calc R
C37 C 0.6115(9) 0.7872(13) 0.6170(7) 0.105(5) Uani 1 1 d .
H37 H 0.629826 0.822221 0.645639 0.126 Uiso 1 1 calc R
C38 C 0.5351(12) 0.7573(11) 0.6157(7) 0.105(6) Uani 1 1 d .
C39 C 0.4801(13) 0.7808(11) 0.6540(9) 0.120(7) Uani 1 1 d .
H39 H 0.493110 0.822566 0.678379 0.144 Uiso 1 1 calc R
C40 C 0.4120(11) 0.7475(14) 0.6575(8) 0.125(8) Uani 1 1 d .
H40 H 0.375475 0.767842 0.680861 0.150 Uiso 1 1 calc R
C41 C 0.1690(6) 0.8058(9) 0.7058(5) 0.072(3) Uani 1 1 d .
C42 C 0.1380(7) 0.8501(9) 0.7442(4) 0.072(3) Uani 1 1 d .
C43 C 0.0835(8) 0.9078(9) 0.7223(5) 0.081(4) Uani 1 1 d .
C44 C 0.0331(8) 0.9558(10) 0.7531(5) 0.089(4) Uani 1 1 d .
H44 H 0.039058 0.954096 0.793302 0.106 Uiso 1 1 calc R
C45 C -0.0196(8) 1.0011(10) 0.7290(7) 0.093(4) Uani 1 1 d .
H45 H -0.052797 1.025674 0.752948 0.112 Uiso 1 1 calc R
C46 C -0.0314(10) 1.0168(13) 0.6689(7) 0.111(6) Uani 1 1 d .
H46 H -0.066127 1.054491 0.653337 0.133 Uiso 1 1 calc R
C47 C 0.0092(10) 0.9754(9) 0.6386(7) 0.098(4) Uani 1 1 d .
H47 H 0.000753 0.980976 0.598675 0.117 Uiso 1 1 calc R
C48 C 0.0698(10) 0.9182(9) 0.6609(6) 0.098(4) Uani 1 1 d .
C49 C 0.1075(10) 0.8646(10) 0.6238(6) 0.096(5) Uani 1 1 d .
H49 H 0.094656 0.864840 0.584023 0.115 Uiso 1 1 calc R
C50 C 0.1599(9) 0.8160(11) 0.6472(5) 0.089(5) Uani 1 1 d .
H50 H 0.191159 0.788042 0.623697 0.107 Uiso 1 1 calc R
C51 C 0.1482(10) 0.7609(11) 0.8268(5) 0.1006(19) Uani 1 1 d D
C52 C 0.1528(10) 0.8403(12) 0.8095(6) 0.1006(19) Uani 1 1 d .
C53 C 0.1776(10) 0.8971(12) 0.8468(6) 0.1006(19) Uani 1 1 d .
C54 C 0.1936(9) 0.9686(10) 0.8351(6) 0.1006(19) Uani 1 1 d D
H54 H 0.190549 0.982625 0.796283 0.121 Uiso 1 1 calc R
C55 C 0.2150(9) 1.0266(10) 0.8758(5) 0.1006(19) Uani 1 1 d D
H55 H 0.222871 1.076811 0.862907 0.121 Uiso 1 1 calc R
C56 C 0.2249(9) 1.0116(12) 0.9345(5) 0.1006(19) Uani 1 1 d D
H56 H 0.241322 1.048825 0.962010 0.121 Uiso 1 1 calc R
C57 C 0.2070(9) 0.9318(11) 0.9490(6) 0.1006(19) Uani 1 1 d .
H57 H 0.208508 0.919172 0.988097 0.121 Uiso 1 1 calc R
C58 C 0.1890(9) 0.8765(10) 0.9117(6) 0.1006(19) Uani 1 1 d D
C59 C 0.1727(12) 0.7988(10) 0.9241(7) 0.119(5) Uani 1 1 d D
H59 H 0.171537 0.786207 0.962992 0.143 Uiso 1 1 calc R
C60 C 0.1579(12) 0.7381(11) 0.8846(5) 0.119(5) Uani 1 1 d D
H60 H 0.154839 0.686527 0.896097 0.143 Uiso 1 1 calc R
C61 C 0.0333(7) 0.5008(11) 0.8879(5) 0.088(4) Uani 1 1 d .
C62 C 0.0135(8) 0.4325(9) 0.9118(4) 0.075(3) Uani 1 1 d .
C63 C -0.0624(7) 0.4115(8) 0.9086(5) 0.069(3) Uani 1 1 d .
C64 C -0.0834(9) 0.3291(10) 0.9222(5) 0.086(4) Uani 1 1 d .
H64 H -0.044443 0.295393 0.937699 0.103 Uiso 1 1 calc R
C65 C -0.1625(12) 0.3019(13) 0.9117(6) 0.117(7) Uani 1 1 d .
H65 H -0.174873 0.250366 0.918482 0.140 Uiso 1 1 calc R
C66 C -0.2203(13) 0.3536(16) 0.8913(7) 0.124(8) Uani 1 1 d .
H66 H -0.271432 0.335406 0.883528 0.149 Uiso 1 1 calc R
C67 C -0.2058(12) 0.4287(13) 0.8822(7) 0.113(6) Uani 1 1 d .
H67 H -0.247250 0.463660 0.876239 0.135 Uiso 1 1 calc R
C68 C -0.1231(8) 0.4561(15) 0.8818(6) 0.112(7) Uani 1 1 d .
C69 C -0.1051(12) 0.513(2) 0.8597(9) 0.199(17) Uani 1 1 d .
H69 H -0.143514 0.539801 0.836756 0.239 Uiso 1 1 calc R
C70 C -0.0268(7) 0.5438(11) 0.8657(5) 0.090(5) Uani 1 1 d .
H70 H -0.017938 0.594438 0.853948 0.107 Uiso 1 1 calc R
C71 C 0.1421(10) 0.3631(12) 0.9060(6) 0.107(6) Uani 1 1 d .
C72 C 0.0799(6) 0.3803(9) 0.9390(6) 0.079(4) Uani 1 1 d .
C73 C 0.0805(8) 0.3550(9) 0.9968(5) 0.082(4) Uani 1 1 d .
C74 C 0.0269(10) 0.3728(10) 1.0353(6) 0.094(2) Uani 1 1 d .
H74 H -0.013687 0.406789 1.023419 0.113 Uiso 1 1 calc R
C75 C 0.0299(10) 0.3427(10) 1.0917(6) 0.094(2) Uani 1 1 d .
H75 H -0.002725 0.361728 1.118477 0.113 Uiso 1 1 calc R
C76 C 0.0849(10) 0.2819(10) 1.1064(6) 0.094(2) Uani 1 1 d .
H76 H 0.082222 0.254425 1.140668 0.113 Uiso 1 1 calc R
C77 C 0.1394(10) 0.2643(10) 1.0718(6) 0.094(2) Uani 1 1 d .
H77 H 0.177224 0.227176 1.083146 0.113 Uiso 1 1 calc R
C78 C 0.1409(11) 0.3009(10) 1.0182(6) 0.100(5) Uani 1 1 d .
C79 C 0.1990(11) 0.2807(17) 0.9819(9) 0.167(9) Uani 1 1 d .
H79 H 0.239431 0.247706 0.995922 0.200 Uiso 1 1 calc R
C80 C 0.1981(11) 0.3070(17) 0.9283(9) 0.167(9) Uani 1 1 d .
H80 H 0.235031 0.288479 0.904548 0.200 Uiso 1 1 calc R
S1A S -0.09295(15) 0.4673(2) 0.54358(13) 0.0660(7) Uani 1 1 d .
F1A F -0.1414(7) 0.5428(7) 0.4504(4) 0.132(4) Uani 1 1 d .
F2A F -0.1126(9) 0.6057(6) 0.5216(4) 0.149(5) Uani 1 1 d .
F3A F -0.2187(8) 0.5478(8) 0.5189(5) 0.138(4) Uani 1 1 d .
O1A O -0.0993(4) 0.4829(7) 0.6026(3) 0.086(3) Uani 1 1 d .
O1C O 0.1554(5) 0.6566(7) 0.5392(3) 0.093(3) Uani 1 1 d .
O1D O -0.0563(8) 0.3333(8) 0.7082(7) 0.142(6) Uani 1 1 d D
O1E O -0.0580(6) 0.6664(10) 0.7213(7) 0.139(5) Uani 1 1 d D
O2A O -0.1302(5) 0.3993(6) 0.5235(4) 0.084(3) Uani 1 1 d .
O2C O 0.1256(6) 0.6479(7) 0.4180(3) 0.098(3) Uani 1 1 d .
O2D O -0.2025(10) 0.3240(13) 0.7152(5) 0.228(13) Uani 1 1 d D
O2E O -0.1542(8) 0.7476(13) 0.6410(8) 0.183(9) Uani 1 1 d D
O3A O -0.0156(5) 0.4776(6) 0.5242(3) 0.084(3) Uani 1 1 d .
C1A C -0.1440(12) 0.5470(12) 0.5057(7) 0.127(8) Uani 1 1 d .
C1C C 0.2171(8) 0.6467(13) 0.5014(6) 0.117(7) Uani 1 1 d .
H1CA H 0.240307 0.697018 0.494835 0.140 Uiso 1 1 calc R
H1CB H 0.257866 0.614217 0.520620 0.140 Uiso 1 1 calc R
C1D C -0.0890(10) 0.3727(15) 0.7564(7) 0.128(6) Uani 1 1 d D
H1DA H -0.094776 0.337430 0.788369 0.154 Uiso 1 1 calc R
H1DB H -0.056602 0.416365 0.770128 0.154 Uiso 1 1 calc R
C1E C -0.0349(10) 0.7398(13) 0.7048(9) 0.149(10) Uani 1 1 d D
H1EA H -0.055678 0.779747 0.728624 0.178 Uiso 1 1 calc R
H1EB H 0.022001 0.744144 0.707277 0.178 Uiso 1 1 calc R
C2C C 0.1921(8) 0.6135(12) 0.4476(6) 0.099(5) Uani 1 1 d .
H2CA H 0.180822 0.559090 0.453564 0.119 Uiso 1 1 calc R
H2CB H 0.235222 0.616130 0.423079 0.119 Uiso 1 1 calc R
C2D C -0.1634(10) 0.3975(11) 0.7302(7) 0.128(6) Uani 1 1 d D
H2DA H -0.157627 0.428686 0.696019 0.154 Uiso 1 1 calc R
H2DB H -0.191934 0.427107 0.757114 0.154 Uiso 1 1 calc R
C2E C -0.0680(11) 0.7455(16) 0.6462(6) 0.200(17) Uani 1 1 d D
H2EA H -0.050734 0.701494 0.624569 0.240 Uiso 1 1 calc R
H2EB H -0.048449 0.792224 0.629057 0.240 Uiso 1 1 calc R
C3C C 0.0687(10) 0.6610(13) 0.4506(6) 0.112(6) Uani 1 1 d .
H3CA H 0.040400 0.612664 0.454100 0.134 Uiso 1 1 calc R
H3CB H 0.032506 0.697123 0.430166 0.134 Uiso 1 1 calc R
C3D C -0.1696(12) 0.2855(13) 0.6769(10) 0.153(7) Uani 1 1 d D
H3DA H -0.170348 0.315670 0.641554 0.184 Uiso 1 1 calc R
H3DB H -0.198359 0.237782 0.668284 0.184 Uiso 1 1 calc R
C3E C -0.1787(9) 0.670(2) 0.6590(9) 0.211(18) Uani 1 1 d D
H3EA H -0.235100 0.665110 0.660488 0.253 Uiso 1 1 calc R
H3EB H -0.159533 0.628377 0.635458 0.253 Uiso 1 1 calc R
C4C C 0.0876(12) 0.6916(11) 0.5094(5) 0.108(6) Uani 1 1 d .
H4CA H 0.096189 0.747118 0.507089 0.130 Uiso 1 1 calc R
H4CB H 0.042800 0.683407 0.531679 0.130 Uiso 1 1 calc R
C4D C -0.0885(12) 0.2675(16) 0.6978(10) 0.153(7) Uani 1 1 d D
H4DA H -0.086612 0.236238 0.732699 0.184 Uiso 1 1 calc R
H4DB H -0.062372 0.239658 0.668674 0.184 Uiso 1 1 calc R
C4E C -0.1355(12) 0.6747(17) 0.7167(8) 0.193(14) Uani 1 1 d D
H4EA H -0.147224 0.724764 0.732917 0.232 Uiso 1 1 calc R
H4EB H -0.156888 0.635508 0.740913 0.232 Uiso 1 1 calc R

loop_
_atom_site_aniso_label
_atom_site_aniso_U_11
_atom_site_aniso_U_22
_atom_site_aniso_U_33
_atom_site_aniso_U_23
_atom_site_aniso_U_13
_atom_site_aniso_U_12
Yb1 0.03847(14) 0.1230(3) 0.04575(16) 0.02740(17) -0.00370(10) -0.01426(17)
P1 0.0484(17) 0.117(3) 0.144(4) 0.028(3) 0.004(2) -0.0135(19)
O1 0.103(8) 0.134(10) 0.118(9) 0.029(8) -0.039(7) -0.061(7)
C1 0.0426(17) 0.123(4) 0.076(3) 0.014(2) -0.0007(17) -0.007(2)
Yb2 0.03847(14) 0.1230(3) 0.04575(16) 0.02740(17) -0.00370(10) -0.01426(17)
P2 0.0393(11) 0.121(3) 0.0446(13) 0.0250(17) 0.0018(10) -0.0189(17)
O2 0.059(5) 0.052(6) 0.260(17) 0.016(8) 0.031(7) -0.010(4)
C2 0.0426(17) 0.123(4) 0.076(3) 0.014(2) -0.0007(17) -0.007(2)
P3 0.0657(19) 0.114(3) 0.066(2) 0.014(2) -0.0068(16) 0.0019(19)
O3 0.079(4) 0.082(5) 0.149(7) 0.005(5) -0.014(5) -0.016(4)
C3 0.0426(17) 0.123(4) 0.076(3) 0.014(2) -0.0007(17) -0.007(2)
P4 0.0585(17) 0.174(4) 0.0526(16) 0.055(2) 0.0079(13) -0.017(2)
O4 0.079(4) 0.082(5) 0.149(7) 0.005(5) -0.014(5) -0.016(4)
C4 0.0426(17) 0.123(4) 0.076(3) 0.014(2) -0.0007(17) -0.007(2)
O5 0.041(3) 0.125(7) 0.073(5) 0.045(5) 0.004(3) 0.002(4)
C5 0.0426(17) 0.123(4) 0.076(3) 0.014(2) -0.0007(17) -0.007(2)
O6 0.042(4) 0.117(7) 0.049(4) 0.001(4) 0.004(3) 0.001(4)
C6 0.0426(17) 0.123(4) 0.076(3) 0.014(2) -0.0007(17) -0.007(2)
O7 0.069(5) 0.210(12) 0.051(4) 0.030(7) 0.001(4) -0.036(8)
C7 0.0426(17) 0.123(4) 0.076(3) 0.014(2) -0.0007(17) -0.007(2)
O8 0.045(4) 0.173(11) 0.076(5) 0.016(6) 0.014(4) -0.023(5)
C8 0.0426(17) 0.123(4) 0.076(3) 0.014(2) -0.0007(17) -0.007(2)
O9 0.057(5) 0.147(9) 0.070(5) -0.009(6) 0.006(4) -0.039(6)
C9 0.0426(17) 0.123(4) 0.076(3) 0.014(2) -0.0007(17) -0.007(2)
O10 0.209(14) 0.101(7) 0.030(4) 0.006(4) 0.000(6) -0.047(8)
C10 0.0426(17) 0.123(4) 0.076(3) 0.014(2) -0.0007(17) -0.007(2)
O11 0.073(4) 0.058(4) 0.222(10) 0.021(5) -0.058(5) -0.013(3)
C11 0.043(6) 0.115(13) 0.123(12) 0.062(10) -0.009(7) 0.007(7)
O12 0.076(6) 0.089(7) 0.163(11) 0.000(7) -0.051(7) -0.016(5)
C12 0.052(7) 0.065(8) 0.184(17) -0.007(10) -0.037(9) -0.029(6)
O13 0.060(5) 0.136(9) 0.077(5) 0.047(5) 0.009(4) -0.012(5)
C13 0.042(5) 0.135(13) 0.063(7) 0.035(8) 0.003(5) -0.021(7)
O14 0.089(6) 0.148(10) 0.047(4) 0.008(5) 0.026(4) 0.050(7)
C14 0.109(12) 0.158(16) 0.072(9) 0.050(10) -0.018(9) -0.051(12)
O15 0.063(5) 0.31(2) 0.058(5) 0.062(9) 0.003(4) 0.008(9)
C15 0.137(15) 0.18(2) 0.071(9) -0.014(11) 0.001(9) -0.090(15)
O16 0.068(5) 0.181(11) 0.070(5) 0.062(7) 0.008(4) 0.011(7)
C16 0.21(2) 0.131(15) 0.050(8) -0.029(9) -0.041(11) -0.010(16)
O17 0.209(17) 0.36(3) 0.036(5) 0.002(10) -0.046(8) -0.002(18)
C17 0.132(16) 0.160(19) 0.089(12) 0.028(12) -0.043(11) -0.063(14)
O18 0.073(4) 0.058(4) 0.222(10) 0.021(5) -0.058(5) -0.013(3)
C18 0.106(14) 0.105(13) 0.160(18) 0.069(13) -0.050(13) -0.054(11)
O19 0.113(9) 0.134(10) 0.165(13) 0.058(10) -0.064(9) -0.029(8)
C19 0.043(7) 0.143(18) 0.23(3) 0.053(17) 0.041(11) 0.009(9)
O20 0.037(3) 0.116(7) 0.061(4) 0.032(4) 0.007(3) -0.011(3)
C20 0.111(15) 0.119(17) 0.34(4) 0.11(2) 0.10(2) 0.024(13)
O21 0.043(3) 0.109(6) 0.043(3) 0.024(4) -0.004(3) -0.015(3)
C21 0.060(7) 0.147(14) 0.059(7) 0.036(8) 0.010(5) -0.025(8)
O22 0.059(4) 0.103(6) 0.043(4) 0.021(4) 0.009(3) -0.010(4)
C22 0.046(5) 0.086(8) 0.064(6) 0.013(6) -0.005(5) -0.014(5)
C23 0.077(8) 0.107(10) 0.057(7) 0.021(6) 0.022(6) 0.001(7)
C24 0.194(11) 0.140(8) 0.072(5) 0.013(5) 0.008(6) -0.036(8)
C25 0.087(9) 0.134(14) 0.074(9) 0.040(9) 0.023(7) 0.023(9)
C26 0.194(11) 0.140(8) 0.072(5) 0.013(5) 0.008(6) -0.036(8)
C27 0.194(11) 0.140(8) 0.072(5) 0.013(5) 0.008(6) -0.036(8)
C28 0.194(11) 0.140(8) 0.072(5) 0.013(5) 0.008(6) -0.036(8)
C29 0.30(3) 0.144(18) 0.082(11) 0.002(11) 0.022(16) -0.14(2)
C30 0.142(17) 0.152(18) 0.090(11) 0.055(12) 0.039(11) 0.058(15)
C31 0.060(6) 0.089(9) 0.050(6) 0.004(6) -0.005(5) -0.031(6)
C32 0.059(6) 0.076(7) 0.053(6) 0.040(5) 0.014(5) 0.008(5)
C33 0.043(5) 0.106(9) 0.042(5) 0.018(6) 0.000(4) 0.002(5)
C34 0.053(7) 0.117(11) 0.121(12) 0.051(10) 0.037(7) -0.003(7)
C35 0.047(7) 0.120(13) 0.163(17) 0.029(12) 0.022(9) -0.019(8)
C36 0.051(7) 0.21(2) 0.108(13) 0.045(15) 0.020(8) -0.033(11)
C37 0.073(9) 0.171(16) 0.073(9) 0.007(10) 0.012(7) -0.034(10)
C38 0.135(14) 0.111(12) 0.067(8) 0.023(8) -0.002(9) -0.054(11)
C39 0.162(18) 0.095(11) 0.114(14) -0.008(10) 0.066(14) -0.021(12)
C40 0.109(13) 0.18(2) 0.093(12) 0.071(13) 0.051(10) 0.002(13)
C41 0.041(5) 0.129(11) 0.043(5) -0.014(6) -0.004(4) -0.013(6)
C42 0.064(7) 0.120(10) 0.032(5) -0.005(6) -0.002(5) -0.002(7)
C43 0.076(8) 0.120(11) 0.046(6) 0.033(7) -0.003(5) -0.026(7)
C44 0.068(7) 0.149(13) 0.048(6) -0.002(7) 0.004(6) 0.025(8)
C45 0.070(7) 0.105(10) 0.101(10) -0.037(9) -0.014(7) 0.005(8)
C46 0.081(10) 0.165(17) 0.081(10) -0.017(11) -0.016(8) 0.013(11)
C47 0.109(8) 0.099(8) 0.075(6) 0.033(6) -0.043(6) -0.033(6)
C48 0.109(8) 0.099(8) 0.075(6) 0.033(6) -0.043(6) -0.033(6)
C49 0.110(11) 0.109(11) 0.067(8) -0.048(8) 0.002(8) -0.067(10)
C50 0.079(9) 0.154(14) 0.034(5) 0.000(7) 0.007(5) -0.049(9)
C51 0.090(3) 0.153(5) 0.056(3) -0.005(3) -0.008(2) 0.041(4)
C52 0.090(3) 0.153(5) 0.056(3) -0.005(3) -0.008(2) 0.041(4)
C53 0.090(3) 0.153(5) 0.056(3) -0.005(3) -0.008(2) 0.041(4)
C54 0.090(3) 0.153(5) 0.056(3) -0.005(3) -0.008(2) 0.041(4)
C55 0.090(3) 0.153(5) 0.056(3) -0.005(3) -0.008(2) 0.041(4)
C56 0.090(3) 0.153(5) 0.056(3) -0.005(3) -0.008(2) 0.041(4)
C57 0.090(3) 0.153(5) 0.056(3) -0.005(3) -0.008(2) 0.041(4)
C58 0.090(3) 0.153(5) 0.056(3) -0.005(3) -0.008(2) 0.041(4)
C59 0.131(11) 0.169(14) 0.058(6) 0.009(7) 0.014(7) 0.019(10)
C60 0.131(11) 0.169(14) 0.058(6) 0.009(7) 0.014(7) 0.019(10)
C61 0.071(7) 0.155(13) 0.040(5) 0.032(8) 0.016(5) 0.011(9)
C62 0.084(8) 0.113(10) 0.027(4) 0.026(6) -0.011(5) 0.010(7)
C63 0.070(7) 0.094(9) 0.045(5) -0.002(6) 0.007(5) -0.008(6)
C64 0.088(9) 0.130(12) 0.039(6) 0.018(7) -0.001(6) -0.027(9)
C65 0.127(14) 0.183(18) 0.039(6) 0.035(9) 0.003(8) -0.083(14)
C66 0.126(15) 0.19(2) 0.052(8) 0.018(11) 0.007(9) -0.070(16)
C67 0.114(14) 0.138(16) 0.080(10) -0.019(11) -0.025(9) 0.023(12)
C68 0.055(7) 0.23(2) 0.051(7) 0.028(10) -0.001(6) 0.009(10)
C69 0.102(13) 0.39(5) 0.110(15) 0.15(2) 0.028(11) 0.09(2)
C70 0.056(6) 0.151(14) 0.058(6) 0.012(8) -0.014(5) -0.013(8)
C71 0.101(11) 0.173(16) 0.051(7) 0.031(9) 0.033(7) 0.040(11)
C72 0.047(6) 0.112(10) 0.080(8) 0.043(8) 0.016(5) 0.018(6)
C73 0.082(8) 0.129(11) 0.036(5) 0.027(6) 0.012(5) 0.001(8)
C74 0.106(6) 0.122(6) 0.052(3) 0.022(4) -0.007(3) 0.013(5)
C75 0.106(6) 0.122(6) 0.052(3) 0.022(4) -0.007(3) 0.013(5)
C76 0.106(6) 0.122(6) 0.052(3) 0.022(4) -0.007(3) 0.013(5)
C77 0.106(6) 0.122(6) 0.052(3) 0.022(4) -0.007(3) 0.013(5)
C78 0.122(13) 0.120(12) 0.054(7) 0.008(7) -0.009(8) 0.038(10)
C79 0.105(9) 0.29(2) 0.109(9) 0.089(12) 0.037(8) 0.124(13)
C80 0.105(9) 0.29(2) 0.109(9) 0.089(12) 0.037(8) 0.124(13)
S1A 0.0447(13) 0.095(2) 0.0579(15) -0.0022(14) 0.0037(11) -0.0124(13)
F1A 0.167(9) 0.164(9) 0.059(4) 0.029(5) -0.019(5) 0.063(8)
F2A 0.278(17) 0.102(7) 0.061(5) 0.022(5) -0.017(7) 0.044(9)
F3A 0.148(9) 0.164(10) 0.099(7) -0.023(6) -0.013(6) 0.071(8)
O1A 0.039(3) 0.162(9) 0.057(4) -0.001(5) 0.011(3) 0.007(5)
O1C 0.053(5) 0.174(10) 0.049(4) 0.016(5) -0.003(4) -0.012(5)
O1D 0.090(8) 0.137(10) 0.209(16) -0.076(11) 0.059(9) -0.027(8)
O1E 0.040(5) 0.195(14) 0.176(13) 0.028(11) -0.025(6) 0.006(7)
O2A 0.074(5) 0.104(7) 0.080(6) 0.008(5) 0.036(5) -0.002(5)
O2C 0.093(7) 0.171(10) 0.028(4) 0.003(5) -0.011(4) 0.008(7)
O2D 0.198(16) 0.43(3) 0.060(7) -0.072(12) 0.051(9) -0.21(2)
O2E 0.085(9) 0.26(2) 0.196(17) 0.102(16) -0.029(10) -0.043(11)
O3A 0.056(4) 0.147(8) 0.048(4) 0.018(5) 0.002(3) -0.012(5)
C1A 0.126(13) 0.152(16) 0.090(11) -0.090(11) -0.062(10) 0.080(12)
C1C 0.065(8) 0.20(2) 0.076(9) 0.067(11) -0.015(7) -0.036(10)
C1D 0.089(7) 0.218(16) 0.079(7) -0.057(9) 0.016(6) -0.040(10)
C1E 0.094(13) 0.133(16) 0.20(2) 0.050(16) -0.069(14) -0.062(12)
C2C 0.066(8) 0.157(15) 0.075(9) 0.007(9) 0.002(7) 0.040(9)
C2D 0.089(7) 0.218(16) 0.079(7) -0.057(9) 0.016(6) -0.040(10)
C2E 0.117(15) 0.38(4) 0.112(14) -0.14(2) 0.085(13) -0.14(2)
C3C 0.099(11) 0.176(18) 0.054(8) -0.008(9) -0.031(8) 0.033(11)
C3D 0.134(12) 0.201(17) 0.127(13) -0.081(12) 0.031(11) -0.049(14)
C3E 0.049(9) 0.40(5) 0.18(2) 0.13(3) -0.004(11) -0.077(17)
C4C 0.171(17) 0.118(12) 0.033(6) 0.004(7) -0.008(8) 0.002(12)
C4D 0.134(12) 0.201(17) 0.127(13) -0.081(12) 0.031(11) -0.049(14)
C4E 0.075(13) 0.17(2) 0.33(4) 0.07(3) 0.006(19) -0.019(14)

loop_
_atom_type_symbol
_atom_type_description
_atom_type_scat_dispersion_real
_atom_type_scat_dispersion_imag
_atom_type_scat_source
C C 0.0033 0.0016 'International Tables Vol C Tables 4.2.6.8 and 6.1.1.4'
H H 0.0000 0.0000 'International Tables Vol C Tables 4.2.6.8 and 6.1.1.4'
F F 0.0171 0.0103 'International Tables Vol C Tables 4.2.6.8 and 6.1.1.4'
O O 0.0106 0.0060 'International Tables Vol C Tables 4.2.6.8 and 6.1.1.4'
P P 0.1023 0.0942 'International Tables Vol C Tables 4.2.6.8 and 6.1.1.4'
S S 0.1246 0.1234 'International Tables Vol C Tables 4.2.6.8 and 6.1.1.4'
Yb Yb -0.3850 5.5486 'International Tables Vol C Tables 4.2.6.8 and 6.1.1.4'

loop_
_geom_angle_atom_site_label_1
_geom_angle_atom_site_label_2
_geom_angle_atom_site_label_3
_geom_angle
P2 Yb1 P1 64.38(11)
O3 Yb1 P1 12.4(3)
O3 Yb1 P2 74.4(3)
O3 Yb1 P4 66.8(3)
O3 Yb1 O19 146.0(5)
P4 Yb1 P1 64.36(12)
P4 Yb1 P2 101.67(7)
O7 Yb1 P1 72.6(4)
O7 Yb1 P2 15.2(2)
O7 Yb1 O3 80.5(5)
O7 Yb1 P4 116.8(3)
O7 Yb1 O15 134.3(4)
O7 Yb1 O17 145.7(7)
O7 Yb1 O19 76.4(5)
O12 Yb1 P1 101.9(3)
O12 Yb1 P2 68.2(4)
O12 Yb1 O3 113.3(4)
O12 Yb1 P4 69.4(3)
O12 Yb1 O7 77.2(5)
O12 Yb1 O15 80.9(5)
O12 Yb1 O17 93.6(6)
O12 Yb1 O18 159.3(4)
O12 Yb1 O19 85.5(4)
O15 Yb1 P1 73.5(5)
O15 Yb1 P2 119.4(3)
O15 Yb1 O3 72.2(6)
O15 Yb1 P4 17.9(3)
O15 Yb1 O17 74.7(7)
O15 Yb1 O19 141.0(7)
O17 Yb1 P1 141.6(6)
O17 Yb1 P2 152.9(6)
O17 Yb1 O3 132.5(7)
O17 Yb1 P4 89.5(5)
O17 Yb1 O19 69.9(7)
O18 Yb1 P1 93.2(3)
O18 Yb1 P2 106.8(4)
O18 Yb1 O3 83.1(4)
O18 Yb1 P4 130.7(3)
O18 Yb1 O7 94.2(5)
O18 Yb1 O15 117.4(5)
O18 Yb1 O17 83.0(6)
O18 Yb1 O19 74.1(4)
O19 Yb1 P1 145.4(4)
O19 Yb1 P2 88.2(4)
O19 Yb1 P4 146.7(4)
O1 P1 Yb1 115.6(4)
O2 P1 Yb1 123.8(7)
O2 P1 O1 100.7(7)
O3 P1 Yb1 20.4(5)
O3 P1 O1 117.5(7)
O3 P1 O2 104.9(8)
O3 P1 O4 119.9(8)
O4 P1 Yb1 102.6(5)
O4 P1 O1 102.2(7)
O4 P1 O2 110.0(7)
C1 O1 P1 111.8(9)
C2 C1 O1 118.9(12)
C2 C1 C10 126.2(13)
C10 C1 O1 113.7(13)
O4 Yb2 P3 116.5(3)
O8 Yb2 P3 77.0(3)
O8 Yb2 O4 75.7(4)
O8 Yb2 O20 152.2(4)
O8 Yb2 O21 77.0(3)
O8 Yb2 O22 121.5(4)
O11 Yb2 P3 20.6(3)
O11 Yb2 O4 135.9(4)
O11 Yb2 O8 80.0(5)
O11 Yb2 O20 80.3(4)
O11 Yb2 O21 85.0(4)
O11 Yb2 O22 146.1(3)
O16 Yb2 P3 66.6(4)
O16 Yb2 O4 76.3(5)
O16 Yb2 O8 116.1(4)
O16 Yb2 O11 82.4(6)
O16 Yb2 O20 80.3(3)
O16 Yb2 O21 159.6(4)
O16 Yb2 O22 106.4(4)
O20 Yb2 P3 90.9(2)
O20 Yb2 O4 131.8(3)
O20 Yb2 O21 81.8(3)
O21 Yb2 P3 104.0(2)
O21 Yb2 O4 123.5(4)
O22 Yb2 P3 160.2(2)
O22 Yb2 O4 77.6(4)
O22 Yb2 O20 69.5(3)
O22 Yb2 O21 76.2(3)
O5 P2 Yb1 122.7(3)
O5 P2 O6 101.9(4)
O6 P2 Yb1 117.6(3)
O7 P2 Yb1 23.4(3)
O7 P2 O5 106.0(6)
O7 P2 O6 110.9(7)
O8 P2 Yb1 95.7(4)
O8 P2 O5 112.9(6)
O8 P2 O6 105.2(6)
O8 P2 O7 118.7(5)
C11 O2 P1 125.1(15)
C1 C2 C3 119.3(12)
C1 C2 C12 118.1(12)
C3 C2 C12 122.5(13)
O9 P3 Yb2 135.3(4)
O10 P3 Yb2 110.1(5)
O10 P3 O9 103.1(6)
O11 P3 Yb2 31.1(4)
O11 P3 O9 111.3(6)
O11 P3 O10 106.1(7)
O12 P3 Yb2 87.8(5)
O12 P3 O9 107.0(6)
O12 P3 O10 111.5(8)
O12 P3 O11 116.9(7)
P1 O3 Yb1 147.3(8)
C4 C3 C2 123.0(11)
C4 C3 C8 122.4(12)
C8 C3 C2 114.5(12)
O13 P4 Yb1 120.6(4)
O14 P4 Yb1 123.2(4)
O14 P4 O13 104.0(5)
O15 P4 Yb1 27.6(3)
O15 P4 O13 103.1(7)
O15 P4 O14 114.9(9)
O16 P4 Yb1 90.0(4)
O16 P4 O13 112.0(6)
O16 P4 O14 104.9(8)
O16 P4 O15 117.3(6)
P1 O4 Yb2 138.9(7)
C3 C4 H4 119.7
C3 C4 C5 120.5(12)
C5 C4 H4 119.7
C21 O5 P2 117.7(9)
C4 C5 H5 120.8
C6 C5 C4 118.4(14)
C6 C5 H5 120.8
C31 O6 P2 117.1(8)
C5 C6 H6 120.4
C7 C6 C5 119.1(12)
C7 C6 H6 120.4
P2 O7 Yb1 141.4(5)
C6 C7 H7 117.7
C6 C7 C8 124.5(12)
C8 C7 H7 117.7
P2 O8 Yb2 150.4(7)
C3 C8 C7 114.6(12)
C9 C8 C3 119.0(11)
C9 C8 C7 126.3(12)
C41 O9 P3 118.7(8)
C8 C9 H9 117.5
C10 C9 C8 124.9(12)
C10 C9 H9 117.5
C51 O10 P3 117.6(11)
C1 C10 H10 122.8
C9 C10 C1 114.4(14)
C9 C10 H10 122.8
P3 O11 Yb2 128.3(7)
O2 C11 C12 122.1(12)
O2 C11 C20 127.7(18)
C20 C11 C12 109.5(19)
P3 O12 Yb1 169.1(8)
C11 C12 C2 111.9(13)
C13 C12 C2 122.8(15)
C13 C12 C11 123.1(13)
C61 O13 P4 114.4(10)
C12 C13 C14 125.4(13)
C12 C13 C18 119.2(14)
C14 C13 C18 114.5(16)
C71 O14 P4 124.5(11)
C13 C14 H14 116.1
C15 C14 C13 127.7(16)
C15 C14 H14 116.1
P4 O15 Yb1 134.5(5)
C14 C15 H15 122.6
C14 C15 C16 114.7(17)
C16 C15 H15 122.6
P4 O16 Yb2 153.9(7)
C15 C16 H16 118.6
C17 C16 C15 122.8(17)
C17 C16 H16 118.6
Yb1 O17 H17A 120.0
Yb1 O17 H17B 120.0
H17A O17 H17B 120.0
C16 C17 H17 119.1
C16 C17 C18 121.8(19)
C18 C17 H17 119.1
Yb1 O18 H18A 120.0
Yb1 O18 H18B 120.0
H18A O18 H18B 120.0
C17 C18 C13 118.1(19)
C19 C18 C13 126(2)
C19 C18 C17 116.0(19)
Yb1 O19 H19A 120.0
Yb1 O19 H19B 120.0
H19A O19 H19B 120.0
C18 C19 H19 121.8
C18 C19 C20 116.4(18)
C20 C19 H19 121.8
Yb2 O20 H20A 120.0
Yb2 O20 H20B 120.0
H20A O20 H20B 120.0
C11 C20 C19 125(2)
C11 C20 H20 117.5
C19 C20 H20 117.5
Yb2 O21 H21A 120.0
Yb2 O21 H21B 120.0
H21A O21 H21B 120.0
O5 C21 C30 114.8(13)
C22 C21 O5 120.2(15)
C22 C21 C30 124.1(13)
Yb2 O22 H22A 120.0
Yb2 O22 H22B 120.0
H22A O22 H22B 120.0
C21 C22 C23 119.8(12)
C21 C22 C32 120.0(11)
C23 C22 C32 119.4(10)
C22 C23 C28 118.1(12)
C24 C23 C22 124.5(15)
C24 C23 C28 117.4(14)
C23 C24 H24 120.1
C23 C24 C25 120(2)
C25 C24 H24 120.1
C24 C25 H25 123.6
C24 C25 C26 112.7(16)
C26 C25 H25 123.6
C25 C26 H26 116.5
C27 C26 C25 127.0(19)
C27 C26 H26 116.5
C26 C27 H27 119.9
C26 C27 C28 120(2)
C28 C27 H27 119.9
C27 C28 C23 120(2)
C27 C28 C29 120(2)
C29 C28 C23 119.0(14)
C28 C29 H29 120.7
C30 C29 C28 118.6(19)
C30 C29 H29 120.7
C21 C30 H30 120.3
C29 C30 C21 119.5(17)
C29 C30 H30 120.3
O6 C31 C40 117.6(13)
C32 C31 O6 118.1(11)
C32 C31 C40 124.2(12)
C31 C32 C22 120.7(10)
C31 C32 C33 115.5(12)
C33 C32 C22 123.4(10)
C32 C33 C34 123.0(13)
C38 C33 C32 120.8(12)
C38 C33 C34 116.2(13)
C33 C34 H34 117.9
C35 C34 C33 124.1(19)
C35 C34 H34 117.9
C34 C35 H35 119.5
C34 C35 C36 120.9(17)
C36 C35 H35 119.5
C35 C36 H36 121.9
C35 C36 C37 116.3(15)
C37 C36 H36 121.9
C36 C37 H37 120.5
C38 C37 C36 119.0(17)
C38 C37 H37 120.5
C33 C38 C39 116.8(15)
C37 C38 C33 118.8(18)
C37 C38 C39 123.6(17)
C38 C39 H39 117.9
C40 C39 C38 124.1(19)
C40 C39 H39 117.9
C31 C40 H40 121.2
C39 C40 C31 117.6(18)
C39 C40 H40 121.2
C42 C41 O9 118.3(11)
C42 C41 C50 125.6(15)
C50 C41 O9 115.8(13)
C41 C42 C43 116.9(11)
C41 C42 C52 124.5(13)
C43 C42 C52 118.5(12)
C42 C43 C44 129.0(11)
C42 C43 C48 119.0(14)
C44 C43 C48 111.8(14)
C43 C44 H44 117.8
C45 C44 C43 124.5(12)
C45 C44 H44 117.8
C44 C45 H45 117.4
C44 C45 C46 125.3(15)
C46 C45 H45 117.4
C45 C46 H46 123.0
C47 C46 C45 113.9(17)
C47 C46 H46 123.0
C46 C47 H47 117.1
C46 C47 C48 125.8(16)
C48 C47 H47 117.1
C43 C48 C47 118.3(17)
C43 C48 C49 117.8(15)
C49 C48 C47 123.3(14)
C48 C49 H49 120.4
C50 C49 C48 119.1(13)
C50 C49 H49 120.4
C41 C50 H50 119.8
C49 C50 C41 120.4(15)
C49 C50 H50 119.8
C52 C51 O10 123.0(11)
C60 C51 O10 114.5(15)
C60 C51 C52 122.3(16)
C51 C52 C42 112.2(14)
C53 C52 C42 124.9(18)
C53 C52 C51 122.4(14)
C52 C53 C58 117.7(18)
C54 C53 C52 128.0(15)
C54 C53 C58 114.3(15)
C53 C54 H54 117.1
C53 C54 C55 125.8(15)
C55 C54 H54 117.1
C54 C55 H55 118.9
C56 C55 C54 122.2(16)
C56 C55 H55 118.9
C55 C56 H56 123.4
C55 C56 C57 113.3(15)
C57 C56 H56 123.4
C56 C57 H57 117.3
C58 C57 C56 125.4(14)
C58 C57 H57 117.3
C57 C58 C53 118.7(17)
C57 C58 C59 126.9(15)
C59 C58 C53 114.1(15)
C58 C59 H59 116.3
C60 C59 C58 127.5(15)
C60 C59 H59 116.3
C51 C60 C59 114.7(16)
C51 C60 H60 122.6
C59 C60 H60 122.6
C62 C61 O13 123.1(12)
C70 C61 O13 121.3(15)
C70 C61 C62 115.5(13)
C61 C62 C72 118.3(12)
C63 C62 C61 119.1(12)
C63 C62 C72 122.5(12)
C62 C63 C64 119.4(13)
C62 C63 C68 123.6(14)
C68 C63 C64 115.7(14)
C63 C64 H64 119.6
C65 C64 C63 120.8(16)
C65 C64 H64 119.6
C64 C65 H65 120.6
C66 C65 C64 118.8(17)
C66 C65 H65 120.6
C65 C66 H66 118.6
C67 C66 C65 122.8(19)
C67 C66 H66 118.6
C66 C67 H67 120.1
C66 C67 C68 120(2)
C68 C67 H67 120.1
C63 C68 C67 119.3(19)
C69 C68 C63 116.6(16)
C69 C68 C67 124.1(19)
C68 C69 H69 118.2
C68 C69 C70 123.6(17)
C70 C69 H69 118.2
C61 C70 C69 120.6(18)
C61 C70 H70 119.7
C69 C70 H70 119.7
O14 C71 C80 122.1(13)
C72 C71 O14 120.2(13)
C72 C71 C80 117.7(13)
C71 C72 C62 117.9(11)
C71 C72 C73 121.0(12)
C73 C72 C62 120.9(11)
C72 C73 C78 118.1(12)
C74 C73 C72 127.1(13)
C74 C73 C78 114.8(11)
C73 C74 H74 118.2
C73 C74 C75 123.7(15)
C75 C74 H74 118.2
C74 C75 H75 121.3
C74 C75 C76 117.5(15)
C76 C75 H75 121.3
C75 C76 H76 119.7
C77 C76 C75 120.6(14)
C77 C76 H76 119.7
C76 C77 H77 119.7
C76 C77 C78 120.6(15)
C78 C77 H77 119.7
C77 C78 C73 121.9(15)
C77 C78 C79 119.5(15)
C79 C78 C73 118.4(13)
C78 C79 H79 119.0
C80 C79 C78 122.0(15)
C80 C79 H79 119.0
C71 C80 H80 119.2
C79 C80 C71 121.7(16)
C79 C80 H80 119.2
O1A S1A O3A 115.6(5)
O1A S1A C1A 104.4(6)
O2A S1A O1A 114.4(6)
O2A S1A O3A 113.7(6)
O2A S1A C1A 107.0(7)
O3A S1A C1A 99.7(9)
C4C O1C C1C 111.2(10)
C4D O1D C1D 111.8(16)
C4E O1E C1E 100.7(17)
C3C O2C C2C 113.6(10)
C3D O2D C2D 113.2(13)
C3E O2E C2E 105.2(16)
F1A C1A S1A 112.3(10)
F1A C1A F3A 110.3(12)
F2A C1A S1A 108.2(10)
F2A C1A F1A 108(2)
F2A C1A F3A 109.6(13)
F3A C1A S1A 108.9(18)
O1C C1C H1CA 108.7
O1C C1C H1CB 108.7
H1CA C1C H1CB 107.6
C2C C1C O1C 114.1(12)
C2C C1C H1CA 108.7
C2C C1C H1CB 108.7
O1D C1D H1DA 111.5
O1D C1D H1DB 111.5
H1DA C1D H1DB 109.3
C2D C1D O1D 101.5(13)
C2D C1D H1DA 111.5
C2D C1D H1DB 111.5
O1E C1E H1EA 111.1
O1E C1E H1EB 111.1
H1EA C1E H1EB 109.1
C2E C1E O1E 103.1(16)
C2E C1E H1EA 111.1
C2E C1E H1EB 111.1
O2C C2C H2CA 108.4
O2C C2C H2CB 108.4
C1C C2C O2C 115.5(15)
C1C C2C H2CA 108.4
C1C C2C H2CB 108.4
H2CA C2C H2CB 107.5
O2D C2D H2DA 111.3
O2D C2D H2DB 111.3
C1D C2D O2D 102.2(16)
C1D C2D H2DA 111.3
C1D C2D H2DB 111.3
H2DA C2D H2DB 109.2
O2E C2E H2EA 109.0
O2E C2E H2EB 109.0
C1E C2E O2E 112.9(13)
C1E C2E H2EA 109.0
C1E C2E H2EB 109.0
H2EA C2E H2EB 107.8
O2C C3C H3CA 107.5
O2C C3C H3CB 107.5
O2C C3C C4C 119.2(15)
H3CA C3C H3CB 107.0
C4C C3C H3CA 107.5
C4C C3C H3CB 107.5
O2D C3D H3DA 109.7
O2D C3D H3DB 109.7
O2D C3D C4D 110.1(18)
H3DA C3D H3DB 108.2
C4D C3D H3DA 109.7
C4D C3D H3DB 109.7
O2E C3E H3EA 112.9
O2E C3E H3EB 112.9
H3EA C3E H3EB 110.3
C4E C3E O2E 94.1(19)
C4E C3E H3EA 112.9
C4E C3E H3EB 112.9
O1C C4C C3C 113.4(15)
O1C C4C H4CA 108.9
O1C C4C H4CB 108.9
C3C C4C H4CA 108.9
C3C C4C H4CB 108.9
H4CA C4C H4CB 107.7
O1D C4D C3D 105(2)
O1D C4D H4DA 110.8
O1D C4D H4DB 110.8
C3D C4D H4DA 110.8
C3D C4D H4DB 110.8
H4DA C4D H4DB 108.9
O1E C4E C3E 118.8(16)
O1E C4E H4EA 107.6
O1E C4E H4EB 107.6
C3E C4E H4EA 107.6
C3E C4E H4EB 107.6
H4EA C4E H4EB 107.1

loop_
_geom_bond_atom_site_label_1
_geom_bond_atom_site_label_2
_geom_bond_distance
Yb1 P1 3.532(6)
Yb1 P2 3.517(3)
Yb1 O3 2.275(11)
Yb1 P4 3.468(3)
Yb1 O7 2.240(8)
Yb1 O12 2.122(10)
Yb1 O15 2.253(11)
Yb1 O17 2.267(15)
Yb1 O18 2.174(9)
Yb1 O19 2.313(13)
P1 O1 1.664(17)
P1 O2 1.544(13)
P1 O3 1.397(13)
P1 O4 1.507(12)
O1 C1 1.481(18)
C1 C2 1.24(2)
C1 C10 1.401(18)
Yb2 P3 3.342(5)
Yb2 O4 2.300(11)
Yb2 O8 2.222(7)
Yb2 O11 2.200(10)
Yb2 O16 2.198(9)
Yb2 O20 2.286(7)
Yb2 O21 2.293(6)
Yb2 O22 2.274(9)
P2 O5 1.581(10)
P2 O6 1.638(10)
P2 O7 1.477(9)
P2 O8 1.460(9)
O2 C11 1.22(2)
C2 C3 1.535(17)
C2 C12 1.540(16)
P3 O9 1.551(12)
P3 O10 1.500(14)
P3 O11 1.498(13)
P3 O12 1.484(11)
C3 C4 1.35(2)
C3 C8 1.391(18)
P4 O13 1.614(11)
P4 O14 1.522(14)
P4 O15 1.494(12)
P4 O16 1.488(9)
C4 H4 0.9300
C4 C5 1.440(17)
O5 C21 1.356(15)
C5 H5 0.9300
C5 C6 1.418(17)
O6 C31 1.383(13)
C6 H6 0.9300
C6 C7 1.30(2)
C7 H7 0.9300
C7 C8 1.478(11)
C8 C9 1.39(2)
O9 C41 1.379(18)
C9 H9 0.9300
C9 C10 1.357(18)
O10 C51 1.47(2)
C10 H10 0.9300
C11 C12 1.54(3)
C11 C20 1.46(3)
C12 C13 1.31(2)
O13 C61 1.400(16)
C13 C14 1.396(12)
C13 C18 1.509(19)
O14 C71 1.417(16)
C14 H14 0.9300
C14 C15 1.394(13)
C15 H15 0.9300
C15 C16 1.404(13)
C16 H16 0.9300
C16 C17 1.395(13)
O17 H17A 0.9300
O17 H17B 0.9300
C17 H17 0.9300
C17 C18 1.395(13)
O18 H18A 0.9300
O18 H18B 0.9300
C18 C19 1.21(3)
O19 H19A 0.9300
O19 H19B 0.9300
C19 H19 0.9300
C19 C20 1.52(4)
O20 H20A 0.9300
O20 H20B 0.9300
C20 H20 0.9300
O21 H21A 0.9300
O21 H21B 0.9300
C21 C22 1.341(18)
C21 C30 1.44(3)
O22 H22A 0.9300
O22 H22B 0.9300
C22 C23 1.453(17)
C22 C32 1.486(18)
C23 C24 1.30(2)
C23 C28 1.49(3)
C24 H24 0.9300
C24 C25 1.40(2)
C25 H25 0.9300
C25 C26 1.41(3)
C26 H26 0.9300
C26 C27 1.20(3)
C27 H27 0.9300
C27 C28 1.21(2)
C28 C29 1.48(3)
C29 H29 0.9300
C29 C30 1.42(3)
C30 H30 0.9300
C31 C32 1.371(17)
C31 C40 1.39(3)
C32 C33 1.427(15)
C33 C34 1.428(18)
C33 C38 1.40(2)
C34 H34 0.9300
C34 C35 1.289(19)
C35 H35 0.9300
C35 C36 1.346(13)
C36 H36 0.9300
C36 C37 1.46(2)
C37 H37 0.9300
C37 C38 1.40(2)
C38 C39 1.41(3)
C39 H39 0.9300
C39 C40 1.30(3)
C40 H40 0.9300
C41 C42 1.319(17)
C41 C50 1.366(16)
C42 C43 1.42(2)
C42 C52 1.521(17)
C43 C44 1.43(2)
C43 C48 1.435(17)
C44 H44 0.9300
C44 C45 1.28(2)
C45 H45 0.9300
C45 C46 1.42(2)
C46 H46 0.9300
C46 C47 1.25(2)
C47 H47 0.9300
C47 C48 1.49(2)
C48 C49 1.45(2)
C49 H49 0.9300
C49 C50 1.31(2)
C50 H50 0.9300
C51 C52 1.43(3)
C51 C60 1.394(12)
C52 C53 1.35(2)
C53 C54 1.30(2)
C53 C58 1.54(2)
C54 H54 0.9300
C54 C55 1.401(12)
C55 H55 0.9300
C55 C56 1.380(11)
C56 H56 0.9300
C56 C57 1.45(3)
C57 H57 0.9300
C57 C58 1.31(2)
C58 C59 1.403(13)
C59 H59 0.9300
C59 C60 1.398(13)
C60 H60 0.9300
C61 C62 1.36(2)
C61 C70 1.331(19)
C62 C63 1.340(18)
C62 C72 1.536(16)
C63 C64 1.51(2)
C63 C68 1.39(2)
C64 H64 0.9300
C64 C65 1.43(2)
C65 H65 0.9300
C65 C66 1.38(3)
C66 H66 0.9300
C66 C67 1.34(3)
C67 H67 0.9300
C67 C68 1.49(3)
C68 C69 1.16(3)
C69 H69 0.9300
C69 C70 1.43(3)
C70 H70 0.9300
C71 C72 1.396(18)
C71 C80 1.42(2)
C72 C73 1.410(16)
C73 C74 1.37(2)
C73 C78 1.44(2)
C74 H74 0.9300
C74 C75 1.404(18)
C75 H75 0.9300
C75 C76 1.43(2)
C76 H76 0.9300
C76 C77 1.32(2)
C77 H77 0.9300
C77 C78 1.40(2)
C78 C79 1.40(2)
C79 H79 0.9300
C79 C80 1.32(2)
C80 H80 0.9300
S1A O1A 1.408(8)
S1A O2A 1.393(11)
S1A O3A 1.443(8)
S1A C1A 1.812(18)
F1A C1A 1.291(19)
F2A C1A 1.19(2)
F3A C1A 1.34(2)
O1C C1C 1.441(19)
O1C C4C 1.427(19)
O1D C1D 1.460(15)
O1D C4D 1.27(3)
O1E C1E 1.39(2)
O1E C4E 1.33(2)
O2C C2C 1.404(16)
O2C C3C 1.305(19)
O2D C2D 1.461(15)
O2D C3D 1.28(2)
O2E C2E 1.47(2)
O2E C3E 1.48(3)
C1C H1CA 0.9700
C1C H1CB 0.9700
C1C C2C 1.40(2)
C1D H1DA 0.9700
C1D H1DB 0.9700
C1D C2D 1.42(3)
C1E H1EA 0.9700
C1E H1EB 0.9700
C1E C2E 1.427(13)
C2C H2CA 0.9700
C2C H2CB 0.9700
C2D H2DA 0.9700
C2D H2DB 0.9700
C2E H2EA 0.9700
C2E H2EB 0.9700
C3C H3CA 0.9700
C3C H3CB 0.9700
C3C C4C 1.470(18)
C3D H3DA 0.9700
C3D H3DB 0.9700
C3D C4D 1.457(15)
C3E H3EA 0.9700
C3E H3EB 0.9700
C3E C4E 1.471(13)
C4C H4CA 0.9700
C4C H4CB 0.9700
C4D H4DA 0.9700
C4D H4DB 0.9700
C4E H4EA 0.9700
C4E H4EB 0.9700

loop_
_smtbx_masks_void_nr
_smtbx_masks_void_average_x
_smtbx_masks_void_average_y
_smtbx_masks_void_average_z
_smtbx_masks_void_volume
_smtbx_masks_void_count_electrons
_smtbx_masks_void_content
1 -0.173 -0.815 -0.039 2931.7 1126.3 '1 triflate, 5(1,4-dioxane)'

loop_
_twin_individual_id
_twin_individual_mass_fraction_refined
1 0.842(10)
2 0.158(10)
